data_8102542
loop_
_publ_author_name
'Yuan Wang'
'Wei-Na Wu'
'Rui-Qi Zhao'
'Qiu-Fen Wang'
'Bao-Feng Qin'

_publ_section_title
;
 Crystal structure of ethyl
 5-[(3,4-dimethyl-1H-pyrrole-2-carboxylimino)methyl]-3,4-dimethyl-1H-pyrrole-2-carboxylate
 monohydrate, C17H22N4O3 &#x00B7; H2O
;
_journal_issue 4
_journal_name_full 'Zeitschrift f\"ur Kristallographie - New Crystal Structures'
_journal_page_first 625
_journal_volume 224
_journal_year 2009
_chemical_formula_sum 'C17 H24 N4 O4'
_chemical_formula_weight 348.40
_space_group_IT_number 2
_symmetry_cell_setting triclinic
_symmetry_space_group_name_Hall '-P 1'
_symmetry_space_group_name_H-M 'P -1'
_atom_sites_solution_hydrogens geom
_atom_sites_solution_primary direct
_atom_sites_solution_secondary difmap
_audit_creation_method SHELXL-97
_audit_update_record
;
2009-08-31 # Formatted by publCIF
;
_cell_angle_alpha 109.3370(10)
_cell_angle_beta 95.6690(10)
_cell_angle_gamma 105.2850(10)
_cell_formula_units_Z 2
_cell_length_a 6.4444(6)
_cell_length_b 12.1465(11)
_cell_length_c 12.6768(11)
_cell_measurement_reflns_used 4404
_cell_measurement_temperature 296(2)
_cell_measurement_theta_max 0.00
_cell_measurement_theta_min 0.00
_cell_volume 884.13(14)
_computing_cell_refinement 'Bruker SMART'
_computing_data_collection 'Bruker SMART'
_computing_data_reduction 'Bruker SAINT'
_computing_molecular_graphics 'Bruker SHELXTL'
_computing_publication_material 'Bruker SHELXTL'
_computing_structure_refinement 'SHELXL-97 (Sheldrick, 1997)'
_computing_structure_solution 'SHELXS-97 (Sheldrick, 1990)'
_diffrn_ambient_temperature 296(2)
_diffrn_measured_fraction_theta_full 0.997
_diffrn_measured_fraction_theta_max 0.997
_diffrn_measurement_device_type 'Bruker APEX-II CCD'
_diffrn_measurement_method 'phi and omega scans'
_diffrn_radiation_monochromator graphite
_diffrn_radiation_source 'fine-focus sealed tube'
_diffrn_radiation_type MoK\a
_diffrn_radiation_wavelength 0.71073
_diffrn_reflns_av_R_equivalents 0.0172
_diffrn_reflns_av_sigmaI/netI 0.0177
_diffrn_reflns_limit_h_max 7
_diffrn_reflns_limit_h_min -7
_diffrn_reflns_limit_k_max 14
_diffrn_reflns_limit_k_min -14
_diffrn_reflns_limit_l_max 15
_diffrn_reflns_limit_l_min -15
_diffrn_reflns_number 8785
_diffrn_reflns_theta_full 25.22
_diffrn_reflns_theta_max 25.22
_diffrn_reflns_theta_min 2.03
_exptl_absorpt_coefficient_mu 0.095
_exptl_absorpt_correction_T_max 0.986
_exptl_absorpt_correction_T_min 0.974
_exptl_absorpt_correction_type multi-scan
_exptl_crystal_colour Yellow
_exptl_crystal_density_diffrn 1.309
_exptl_crystal_density_method 'not measured'
_exptl_crystal_description Prism
_exptl_crystal_F_000 372
_exptl_crystal_size_max 0.30
_exptl_crystal_size_mid 0.23
_exptl_crystal_size_min 0.15
_refine_diff_density_max 0.239
_refine_diff_density_min -0.224
_refine_diff_density_rms 0.042
_refine_ls_extinction_coef 0.023(4)
_refine_ls_extinction_expression Fc^*^=kFc[1+0.001xFc^2^\l^3^/sin(2\q)]^-1/4^
_refine_ls_extinction_method SHELXL
_refine_ls_goodness_of_fit_ref 1.039
_refine_ls_hydrogen_treatment mixed
_refine_ls_matrix_type full
_refine_ls_number_parameters 238
_refine_ls_number_reflns 3187
_refine_ls_number_restraints 3
_refine_ls_restrained_S_all 1.039
_refine_ls_R_factor_all 0.0464
_refine_ls_R_factor_gt 0.0399
_refine_ls_shift/su_max 0.000
_refine_ls_shift/su_mean 0.000
_refine_ls_structure_factor_coef Fsqd
_refine_ls_weighting_details 'calc w=1/[\s^2^(Fo^2^)+(0.0652P)^2^+0.1897P] where P=(Fo^2^+2Fc^2^)/3'
_refine_ls_weighting_scheme calc
_refine_ls_wR_factor_gt 0.1119
_refine_ls_wR_factor_ref 0.1185
_reflns_number_gt 2715
_reflns_number_total 3187
_reflns_threshold_expression >2sigma(I)
_cod_data_source_file 1267-2754.cff
_cod_data_source_block z
_cod_depositor_comments
;
The following automatic conversions were performed:
'_symmetry_cell_setting' value 'Triclinic' changed to 'triclinic'
according to '/home/saulius/struct/CIF-dictionaries/cif_core.dic'
dictionary named 'cif_core.dic' version 2.4.1 from
2010-06-29.

'_exptl_absorpt_correction_type' value 'Multi-scan' changed
to 'multi-scan' according to
'/home/saulius/struct/CIF-dictionaries/cif_core.dic' dictionary named
'cif_core.dic' version 2.4.1 from 2010-06-29.

Automatic conversion script
Id: cif_fix_enum 1555 2011-01-17 13:19:09Z saulius 
;
_cod_original_sg_symbol_H-M P-1
_cod_database_code 8102542

loop_
_symmetry_equiv_pos_as_xyz
'x, y, z'
'-x, -y, -z'

loop_
_atom_site_label
_atom_site_type_symbol
_atom_site_fract_x
_atom_site_fract_y
_atom_site_fract_z
_atom_site_U_iso_or_equiv
_atom_site_adp_type
_atom_site_occupancy
_atom_site_symmetry_multiplicity
_atom_site_calc_flag
_atom_site_refinement_flags
_atom_site_disorder_assembly
_atom_site_disorder_group
N1 N 0.24778(19) 0.27862(11) 0.35253(11) 0.0435(3) Uani 1 1 d . . .
H1 H 0.1664 0.2212 0.3697 0.052 Uiso 1 1 calc R . .
N2 N 0.4901(2) 0.22825(11) 0.51833(11) 0.0448(3) Uani 1 1 d . . .
N3 N 0.6192(2) 0.19475(12) 0.58676(11) 0.0464(3) Uani 1 1 d . . .
H3 H 0.7601 0.2199 0.5965 0.056 Uiso 1 1 calc R . .
C11 C 0.5169(2) 0.12032(13) 0.63869(13) 0.0425(3) Uani 1 1 d . . .
N4 N 0.5646(2) -0.00447(12) 0.74767(12) 0.0497(3) Uani 1 1 d . . .
H4 H 0.4294 -0.0501 0.7257 0.060 Uiso 1 1 calc R . .
C7 C 0.4658(2) 0.33555(13) 0.39537(12) 0.0412(3) Uani 1 1 d . . .
C12 C 0.6570(2) 0.09081(13) 0.71473(13) 0.0422(3) Uani 1 1 d . . .
C6 C 0.5384(2) 0.42384(13) 0.34869(13) 0.0419(3) Uani 1 1 d . . .
C13 C 0.8757(2) 0.14248(14) 0.77121(13) 0.0434(4) Uani 1 1 d . . .
C5 C 0.3561(2) 0.41877(13) 0.27425(13) 0.0420(3) Uani 1 1 d . . .
C4 C 0.1774(2) 0.32653(13) 0.27784(12) 0.0414(3) Uani 1 1 d . . .
C14 C 0.9127(3) 0.07313(15) 0.83676(14) 0.0493(4) Uani 1 1 d . . .
C10 C 0.5895(2) 0.30065(14) 0.47300(13) 0.0450(4) Uani 1 1 d . . .
H10 H 0.7421 0.3311 0.4900 0.054 Uiso 1 1 calc R . .
C15 C 0.7183(3) -0.01563(15) 0.81987(14) 0.0539(4) Uani 1 1 d . . .
H15 H 0.6956 -0.0745 0.8530 0.065 Uiso 1 1 calc R . .
C16 C 1.0437(3) 0.25508(15) 0.77266(15) 0.0548(4) Uani 1 1 d . . .
H16A H 1.1295 0.2317 0.7164 0.082 Uiso 1 1 calc R . .
H16B H 1.1383 0.2971 0.8469 0.082 Uiso 1 1 calc R . .
H16C H 0.9711 0.3086 0.7557 0.082 Uiso 1 1 calc R . .
C9 C 0.7669(3) 0.51042(15) 0.37489(16) 0.0543(4) Uani 1 1 d . . .
H9A H 0.8609 0.4925 0.4261 0.081 Uiso 1 1 calc R . .
H9B H 0.7659 0.5934 0.4099 0.081 Uiso 1 1 calc R . .
H9C H 0.8204 0.5008 0.3054 0.081 Uiso 1 1 calc R . .
C8 C 0.3578(3) 0.49908(16) 0.20661(16) 0.0576(4) Uani 1 1 d . . .
H8A H 0.3286 0.4500 0.1266 0.086 Uiso 1 1 calc R . .
H8B H 0.4991 0.5607 0.2276 0.086 Uiso 1 1 calc R . .
H8C H 0.2466 0.5381 0.2221 0.086 Uiso 1 1 calc R . .
C17 C 1.1269(3) 0.0956(2) 0.91189(17) 0.0696(5) Uani 1 1 d . . .
H17A H 1.1541 0.1674 0.9796 0.104 Uiso 1 1 calc R . .
H17B H 1.2438 0.1080 0.8714 0.104 Uiso 1 1 calc R . .
H17C H 1.1198 0.0258 0.9328 0.104 Uiso 1 1 calc R . .
O1 O -0.08714(17) 0.32076(11) 0.13762(10) 0.0548(3) Uani 1 1 d . . .
O2 O -0.18837(19) 0.19564(11) 0.23241(12) 0.0639(4) Uani 1 1 d . . .
C3 C -0.0496(2) 0.27340(14) 0.21614(13) 0.0452(4) Uani 1 1 d . . .
C2 C -0.3067(3) 0.27497(17) 0.06878(15) 0.0577(4) Uani 1 1 d . . .
H2A H -0.4140 0.2819 0.1171 0.069 Uiso 1 1 calc R . .
H2B H -0.3409 0.1893 0.0199 0.069 Uiso 1 1 calc R . .
O3 O 0.31492(17) 0.08238(11) 0.62298(11) 0.0579(3) Uani 1 1 d . . .
C1 C -0.3098(3) 0.3524(2) -0.00158(17) 0.0727(6) Uani 1 1 d . . .
H1A H -0.2796 0.4365 0.0479 0.109 Uiso 1 1 calc R . .
H1B H -0.4518 0.3237 -0.0506 0.109 Uiso 1 1 calc R . .
H1C H -0.1998 0.3465 -0.0472 0.109 Uiso 1 1 calc R . .
O1W O 0.00234(18) -0.14613(11) 0.52306(11) 0.0571(3) Uani 1 1 d D . .
H1WA H 0.093(3) -0.0682(11) 0.5600(16) 0.086 Uiso 1 1 d D . .
H1WB H -0.123(2) -0.1384(17) 0.4933(17) 0.086 Uiso 1 1 d D . .

loop_
_atom_site_aniso_label
_atom_site_aniso_U_11
_atom_site_aniso_U_22
_atom_site_aniso_U_33
_atom_site_aniso_U_23
_atom_site_aniso_U_13
_atom_site_aniso_U_12
N1 0.0359(7) 0.0448(7) 0.0517(7) 0.0251(6) 0.0058(5) 0.0080(5)
N2 0.0348(6) 0.0518(7) 0.0511(7) 0.0248(6) 0.0035(5) 0.0136(6)
N3 0.0296(6) 0.0577(8) 0.0577(8) 0.0320(6) 0.0032(5) 0.0117(5)
C11 0.0336(8) 0.0412(8) 0.0503(8) 0.0175(7) 0.0052(6) 0.0084(6)
N4 0.0436(7) 0.0462(7) 0.0577(8) 0.0255(6) 0.0059(6) 0.0051(6)
C7 0.0348(7) 0.0435(8) 0.0443(8) 0.0173(6) 0.0056(6) 0.0106(6)
C12 0.0385(8) 0.0408(8) 0.0480(8) 0.0198(6) 0.0074(6) 0.0097(6)
C6 0.0367(7) 0.0421(8) 0.0454(8) 0.0166(6) 0.0080(6) 0.0094(6)
C13 0.0393(8) 0.0454(8) 0.0462(8) 0.0197(6) 0.0066(6) 0.0118(6)
C5 0.0405(8) 0.0419(8) 0.0461(8) 0.0194(6) 0.0097(6) 0.0128(6)
C4 0.0384(8) 0.0439(8) 0.0446(8) 0.0199(6) 0.0070(6) 0.0134(6)
C14 0.0468(9) 0.0548(9) 0.0486(9) 0.0234(7) 0.0046(7) 0.0164(7)
C10 0.0338(7) 0.0505(9) 0.0503(8) 0.0221(7) 0.0041(6) 0.0097(6)
C15 0.0610(10) 0.0521(9) 0.0554(9) 0.0307(8) 0.0087(8) 0.0167(8)
C16 0.0393(8) 0.0567(10) 0.0642(10) 0.0284(8) 0.0027(7) 0.0038(7)
C9 0.0408(8) 0.0535(9) 0.0654(10) 0.0262(8) 0.0068(7) 0.0060(7)
C8 0.0538(10) 0.0598(10) 0.0691(11) 0.0391(9) 0.0109(8) 0.0149(8)
C17 0.0601(11) 0.0849(14) 0.0709(12) 0.0414(11) -0.0016(9) 0.0239(10)
O1 0.0408(6) 0.0673(7) 0.0549(7) 0.0297(6) -0.0017(5) 0.0100(5)
O2 0.0406(6) 0.0656(8) 0.0853(9) 0.0415(7) 0.0009(6) 0.0035(6)
C3 0.0400(8) 0.0454(8) 0.0504(9) 0.0193(7) 0.0064(7) 0.0133(7)
C2 0.0425(9) 0.0669(11) 0.0554(10) 0.0189(8) -0.0042(7) 0.0143(8)
O3 0.0324(6) 0.0658(7) 0.0781(8) 0.0380(6) 0.0055(5) 0.0074(5)
C1 0.0624(12) 0.0986(15) 0.0628(11) 0.0390(11) 0.0013(9) 0.0270(11)
O1W 0.0368(6) 0.0627(7) 0.0750(8) 0.0371(6) 0.0037(5) 0.0089(5)

loop_
_atom_type_symbol
_atom_type_description
_atom_type_scat_dispersion_real
_atom_type_scat_dispersion_imag
_atom_type_scat_source
C C 0.0033 0.0016 'International Tables Vol C Tables 4.2.6.8 and 6.1.1.4'
H H 0.0000 0.0000 'International Tables Vol C Tables 4.2.6.8 and 6.1.1.4'
N N 0.0061 0.0033 'International Tables Vol C Tables 4.2.6.8 and 6.1.1.4'
O O 0.0106 0.0060 'International Tables Vol C Tables 4.2.6.8 and 6.1.1.4'

loop_
_geom_angle_atom_site_label_1
_geom_angle_atom_site_label_2
_geom_angle_atom_site_label_3
_geom_angle
_geom_angle_site_symmetry_1
_geom_angle_site_symmetry_3
_geom_angle_publ_flag
C7 N1 C4 109.41(12) . . ?
C7 N1 H1 125.3 . . ?
C4 N1 H1 125.3 . . ?
C10 N2 N3 116.70(13) . . ?
C11 N3 N2 117.73(12) . . ?
C11 N3 H3 121.1 . . ?
N2 N3 H3 121.1 . . ?
O3 C11 N3 121.11(14) . . ?
O3 C11 C12 122.15(14) . . ?
N3 C11 C12 116.73(13) . . ?
C15 N4 C12 109.43(14) . . ?
C15 N4 H4 125.3 . . ?
C12 N4 H4 125.3 . . ?
N1 C7 C6 108.40(13) . . ?
N1 C7 C10 122.28(13) . . ?
C6 C7 C10 129.28(14) . . ?
N4 C12 C13 107.32(13) . . ?
N4 C12 C11 118.21(13) . . ?
C13 C12 C11 134.38(14) . . ?
C7 C6 C5 107.30(13) . . ?
C7 C6 C9 126.36(14) . . ?
C5 C6 C9 126.33(14) . . ?
C12 C13 C14 106.94(14) . . ?
C12 C13 C16 128.79(14) . . ?
C14 C13 C16 124.13(14) . . ?
C4 C5 C6 106.64(13) . . ?
C4 C5 C8 127.66(14) . . ?
C6 C5 C8 125.70(14) . . ?
N1 C4 C5 108.25(12) . . ?
N1 C4 C3 118.72(13) . . ?
C5 C4 C3 132.95(14) . . ?
C15 C14 C13 107.11(14) . . ?
C15 C14 C17 127.21(16) . . ?
C13 C14 C17 125.68(16) . . ?
N2 C10 C7 120.22(13) . . ?
N2 C10 H10 119.9 . . ?
C7 C10 H10 119.9 . . ?
N4 C15 C14 109.18(14) . . ?
N4 C15 H15 125.4 . . ?
C14 C15 H15 125.4 . . ?
C13 C16 H16A 109.5 . . ?
C13 C16 H16B 109.5 . . ?
H16A C16 H16B 109.5 . . ?
C13 C16 H16C 109.5 . . ?
H16A C16 H16C 109.5 . . ?
H16B C16 H16C 109.5 . . ?
C6 C9 H9A 109.5 . . ?
C6 C9 H9B 109.5 . . ?
H9A C9 H9B 109.5 . . ?
C6 C9 H9C 109.5 . . ?
H9A C9 H9C 109.5 . . ?
H9B C9 H9C 109.5 . . ?
C5 C8 H8A 109.5 . . ?
C5 C8 H8B 109.5 . . ?
H8A C8 H8B 109.5 . . ?
C5 C8 H8C 109.5 . . ?
H8A C8 H8C 109.5 . . ?
H8B C8 H8C 109.5 . . ?
C14 C17 H17A 109.5 . . ?
C14 C17 H17B 109.5 . . ?
H17A C17 H17B 109.5 . . ?
C14 C17 H17C 109.5 . . ?
H17A C17 H17C 109.5 . . ?
H17B C17 H17C 109.5 . . ?
C3 O1 C2 117.52(13) . . ?
O2 C3 O1 123.54(14) . . ?
O2 C3 C4 124.82(14) . . ?
O1 C3 C4 111.64(13) . . ?
O1 C2 C1 106.42(15) . . ?
O1 C2 H2A 110.4 . . ?
C1 C2 H2A 110.4 . . ?
O1 C2 H2B 110.4 . . ?
C1 C2 H2B 110.4 . . ?
H2A C2 H2B 108.6 . . ?
C2 C1 H1A 109.5 . . ?
C2 C1 H1B 109.5 . . ?
H1A C1 H1B 109.5 . . ?
C2 C1 H1C 109.5 . . ?
H1A C1 H1C 109.5 . . ?
H1B C1 H1C 109.5 . . ?
H1WA O1W H1WB 104.9(12) . . ?

loop_
_geom_bond_atom_site_label_1
_geom_bond_atom_site_label_2
_geom_bond_distance
_geom_bond_site_symmetry_2
_geom_bond_publ_flag
N1 C7 1.3551(18) . ?
N1 C4 1.3638(18) . ?
N1 H1 0.8600 . ?
N2 C10 1.2744(19) . ?
N2 N3 1.3714(17) . ?
N3 C11 1.3606(19) . ?
N3 H3 0.8600 . ?
C11 O3 1.2320(17) . ?
C11 C12 1.449(2) . ?
N4 C15 1.346(2) . ?
N4 C12 1.3689(19) . ?
N4 H4 0.8600 . ?
C7 C6 1.389(2) . ?
C7 C10 1.443(2) . ?
C12 C13 1.389(2) . ?
C6 C5 1.407(2) . ?
C6 C9 1.497(2) . ?
C13 C14 1.410(2) . ?
C13 C16 1.497(2) . ?
C5 C4 1.395(2) . ?
C5 C8 1.496(2) . ?
C4 C3 1.453(2) . ?
C14 C15 1.364(2) . ?
C14 C17 1.502(2) . ?
C10 H10 0.9300 . ?
C15 H15 0.9300 . ?
C16 H16A 0.9600 . ?
C16 H16B 0.9600 . ?
C16 H16C 0.9600 . ?
C9 H9A 0.9600 . ?
C9 H9B 0.9600 . ?
C9 H9C 0.9600 . ?
C8 H8A 0.9600 . ?
C8 H8B 0.9600 . ?
C8 H8C 0.9600 . ?
C17 H17A 0.9600 . ?
C17 H17B 0.9600 . ?
C17 H17C 0.9600 . ?
O1 C3 1.3362(18) . ?
O1 C2 1.4466(19) . ?
O2 C3 1.2060(19) . ?
C2 C1 1.497(3) . ?
C2 H2A 0.9700 . ?
C2 H2B 0.9700 . ?
C1 H1A 0.9600 . ?
C1 H1B 0.9600 . ?
C1 H1C 0.9600 . ?
O1W H1WA 0.904(9) . ?
O1W H1WB 0.897(9) . ?

loop_
_geom_hbond_atom_site_label_D
_geom_hbond_atom_site_label_H
_geom_hbond_atom_site_label_A
_geom_hbond_distance_DH
_geom_hbond_distance_HA
_geom_hbond_distance_DA
_geom_hbond_angle_DHA
_geom_hbond_site_symmetry_A
N1 H1 O1W 0.86 2.11 2.9139(17) 155.5 2_556
O1W H1WA O3 0.904(9) 1.860(9) 2.7542(17) 170.0(19) .
O1W H1WB O3 0.897(9) 2.217(13) 3.0403(16) 152.3(19) 2_556

loop_
_geom_torsion_atom_site_label_1
_geom_torsion_atom_site_label_2
_geom_torsion_atom_site_label_3
_geom_torsion_atom_site_label_4
_geom_torsion
_geom_torsion_site_symmetry_1
_geom_torsion_site_symmetry_2
_geom_torsion_site_symmetry_3
_geom_torsion_site_symmetry_4
_geom_torsion_publ_flag
C10 N2 N3 C11 178.16(13) . . . . ?
N2 N3 C11 O3 1.4(2) . . . . ?
N2 N3 C11 C12 -177.22(13) . . . . ?
C4 N1 C7 C6 0.88(17) . . . . ?
C4 N1 C7 C10 -177.13(13) . . . . ?
C15 N4 C12 C13 -1.48(18) . . . . ?
C15 N4 C12 C11 -178.49(13) . . . . ?
O3 C11 C12 N4 16.1(2) . . . . ?
N3 C11 C12 N4 -165.28(13) . . . . ?
O3 C11 C12 C13 -159.88(17) . . . . ?
N3 C11 C12 C13 18.7(3) . . . . ?
N1 C7 C6 C5 -0.41(17) . . . . ?
C10 C7 C6 C5 177.42(15) . . . . ?
N1 C7 C6 C9 178.24(15) . . . . ?
C10 C7 C6 C9 -3.9(3) . . . . ?
N4 C12 C13 C14 1.46(17) . . . . ?
C11 C12 C13 C14 177.76(16) . . . . ?
N4 C12 C13 C16 -174.45(15) . . . . ?
C11 C12 C13 C16 1.9(3) . . . . ?
C7 C6 C5 C4 -0.19(16) . . . . ?
C9 C6 C5 C4 -178.84(15) . . . . ?
C7 C6 C5 C8 179.07(14) . . . . ?
C9 C6 C5 C8 0.4(2) . . . . ?
C7 N1 C4 C5 -1.00(16) . . . . ?
C7 N1 C4 C3 176.22(13) . . . . ?
C6 C5 C4 N1 0.72(16) . . . . ?
C8 C5 C4 N1 -178.52(15) . . . . ?
C6 C5 C4 C3 -175.94(16) . . . . ?
C8 C5 C4 C3 4.8(3) . . . . ?
C12 C13 C14 C15 -0.92(18) . . . . ?
C16 C13 C14 C15 175.23(16) . . . . ?
C12 C13 C14 C17 179.88(16) . . . . ?
C16 C13 C14 C17 -4.0(3) . . . . ?
N3 N2 C10 C7 176.92(13) . . . . ?
N1 C7 C10 N2 -11.5(2) . . . . ?
C6 C7 C10 N2 170.97(15) . . . . ?
C12 N4 C15 C14 0.91(19) . . . . ?
C13 C14 C15 N4 0.02(19) . . . . ?
C17 C14 C15 N4 179.21(17) . . . . ?
C2 O1 C3 O2 -0.3(2) . . . . ?
C2 O1 C3 C4 179.35(13) . . . . ?
N1 C4 C3 O2 6.4(2) . . . . ?
C5 C4 C3 O2 -177.18(16) . . . . ?
N1 C4 C3 O1 -173.17(12) . . . . ?
C5 C4 C3 O1 3.2(2) . . . . ?
C3 O1 C2 C1 173.76(14) . . . . ?

loop_
_cod_related_entry_id
_cod_related_entry_database
_cod_related_entry_code
1 ChemSpider 30653971
